data_2224145
loop_
_publ_author_name
'Liu, Shan'
'Zhang, Xiao-Li'
'Zhang, Wen-Hong'
'Zhu, Hong-Jun'

_publ_section_title
;
 3-Hydroxy-3-phenylisoindolin-1-one 0.33-hydrate
;
_journal_coeditor_code CI2953
_journal_issue 12
_journal_name_full 'Acta Crystallographica Section E'
_journal_page_first o3011
_journal_paper_doi 10.1107/S160053680904608X
_journal_volume 65
_journal_year 2009
_chemical_formula_iupac 'C14 H11 N O2, 0.33H2 O'
_chemical_formula_moiety 'C14 H11 N O2, 0.333(H2 O)'
_chemical_formula_sum 'C14 H11.666 N O2.333'
_chemical_formula_weight 231.24
_chemical_name_systematic
;
3-Hydroxy-3-phenylisoindolin-1-one 0.33-hydrate
;
_space_group_IT_number 2
_symmetry_cell_setting triclinic
_symmetry_space_group_name_Hall '-P 1'
_symmetry_space_group_name_H-M 'P -1'
_atom_sites_solution_hydrogens geom
_atom_sites_solution_primary direct
_atom_sites_solution_secondary difmap
_audit_creation_method SHELXL-97
_cell_angle_alpha 67.84(3)
_cell_angle_beta 74.65(3)
_cell_angle_gamma 64.54(3)
_cell_formula_units_Z 6
_cell_length_a 11.709(2)
_cell_length_b 12.621(3)
_cell_length_c 14.572(3)
_cell_measurement_reflns_used 25
_cell_measurement_temperature 298(2)
_cell_measurement_theta_max 13
_cell_measurement_theta_min 10
_cell_volume 1787.1(8)
_computing_cell_refinement 'CAD-4 Software (Enraf--Nonius, 1985)'
_computing_data_collection 'CAD-4 Software (Enraf--Nonius, 1985)'
_computing_data_reduction 'XCAD4 (Harms & Wocadlo, 1995)'
_computing_molecular_graphics 'SHELXTL (Sheldrick, 2008)'
_computing_publication_material 'SHELXTL (Sheldrick, 2008)'
_computing_structure_refinement 'SHELXL97 (Sheldrick, 2008)'
_computing_structure_solution 'SHELXS97 (Sheldrick, 2008)'
_diffrn_ambient_temperature 298(2)
_diffrn_measured_fraction_theta_full 0.999
_diffrn_measured_fraction_theta_max 0.999
_diffrn_measurement_device_type 'Enraf--Nonius CAD-4'
_diffrn_measurement_method \w/2\q
_diffrn_radiation_monochromator graphite
_diffrn_radiation_source 'fine-focus sealed tube'
_diffrn_radiation_type MoK\a
_diffrn_radiation_wavelength 0.71073
_diffrn_reflns_av_R_equivalents 0.0000
_diffrn_reflns_av_sigmaI/netI 0.0413
_diffrn_reflns_limit_h_max 14
_diffrn_reflns_limit_h_min -13
_diffrn_reflns_limit_k_max 15
_diffrn_reflns_limit_k_min -14
_diffrn_reflns_limit_l_max 17
_diffrn_reflns_limit_l_min 0
_diffrn_reflns_number 6996
_diffrn_reflns_theta_full 25.98
_diffrn_reflns_theta_max 25.98
_diffrn_reflns_theta_min 1.52
_diffrn_standards_decay_% 0
_diffrn_standards_interval_count 200
_diffrn_standards_interval_time 120
_diffrn_standards_number 3
_exptl_absorpt_coefficient_mu 0.089
_exptl_absorpt_correction_T_max 0.9625
_exptl_absorpt_correction_T_min 0.9439
_exptl_absorpt_correction_type psi-scan
_exptl_absorpt_process_details '(North <i>et al.</i>,  1968)'
_exptl_crystal_colour colourless
_exptl_crystal_density_diffrn 1.289
_exptl_crystal_density_method 'not measured'
_exptl_crystal_description Block
_exptl_crystal_F_000 728
_exptl_crystal_size_max 0.30
_exptl_crystal_size_mid 0.20
_exptl_crystal_size_min 0.20
_refine_diff_density_max 0.235
_refine_diff_density_min -0.251
_refine_ls_extinction_method none
_refine_ls_goodness_of_fit_ref 1.123
_refine_ls_hydrogen_treatment mixed
_refine_ls_matrix_type full
_refine_ls_number_parameters 478
_refine_ls_number_reflns 6996
_refine_ls_number_restraints 0
_refine_ls_restrained_S_all 1.123
_refine_ls_R_factor_all 0.0956
_refine_ls_R_factor_gt 0.0572
_refine_ls_shift/su_max 0.001
_refine_ls_shift/su_mean 0.000
_refine_ls_structure_factor_coef Fsqd
_refine_ls_weighting_details 'calc w=1/[\s^2^(Fo^2^)+(0.0652P)^2^+1.1495P] where P=(Fo^2^+2Fc^2^)/3'
_refine_ls_weighting_scheme calc
_refine_ls_wR_factor_gt 0.1343
_refine_ls_wR_factor_ref 0.1810
_reflns_number_gt 4605
_reflns_number_total 6996
_reflns_threshold_expression I>2\s(I)
_cod_data_source_file ci2953.cif
_cod_data_source_block I
_cod_depositor_comments
;
The following automatic conversions were performed:
'_symmetry_cell_setting' value 'Triclinic' changed to 'triclinic'
according to '/home/saulius/struct/CIF-dictionaries/cif_core.dic'
dictionary named 'cif_core.dic' version 2.4.1 from 2010-06-29.

Automatic conversion script
Id: cif_fix_enum 1527 2010-12-29 10:47:43Z saulius 

The following automatic conversions were performed:

'_symmetry_cell_setting' value 'Triclinic' changed to 'triclinic'
according to /home/saulius/struct/CIF-dictionaries/cif_core.dic
dictionary named 'cif_core.dic' version 2.4.1 from 2010-06-29.

Automatic conversion script
Id: cif_fix_values 1715 2011-07-08 13:25:40Z adriana 
;
_cod_database_code 2224145
_cod_database_fobs_code 2224145

loop_
_symmetry_equiv_pos_as_xyz
'x, y, z'
'-x, -y, -z'

loop_
_atom_site_type_symbol
_atom_site_label
_atom_site_fract_x
_atom_site_fract_y
_atom_site_fract_z
_atom_site_U_iso_or_equiv
_atom_site_adp_type
_atom_site_calc_flag
_atom_site_refinement_flags
_atom_site_occupancy
_atom_site_disorder_assembly
_atom_site_disorder_group
O O1 0.1027(2) 0.2239(2) 0.95488(15) 0.0503(5) Uani d . 1 . .
H H1A 0.0724 0.2167 0.9139 0.075 Uiso calc R 1 . .
O O2 0.0699(2) 0.61190(19) 0.79620(16) 0.0542(5) Uani d . 1 . .
N N1 0.1280(2) 0.4033(2) 0.83025(17) 0.0439(6) Uani d . 1 . .
H H1B 0.1048 0.4063 0.7778 0.053 Uiso calc R 1 . .
C C1 0.5483(4) 0.0646(4) 0.7840(4) 0.0899(13) Uani d . 1 . .
H H1 0.6273 0.0152 0.7599 0.108 Uiso calc R 1 . .
C C2 0.5120(4) 0.1896(4) 0.7529(3) 0.0794(12) Uani d . 1 . .
H H2 0.5661 0.2266 0.7065 0.095 Uiso calc R 1 . .
C C3 0.3948(3) 0.2610(3) 0.7906(3) 0.0639(9) Uani d . 1 . .
H H3 0.3708 0.3462 0.7689 0.077 Uiso calc R 1 . .
C C4 0.3124(3) 0.2090(3) 0.8598(2) 0.0434(7) Uani d . 1 . .
C C5 0.3507(4) 0.0836(3) 0.8886(4) 0.0882(14) Uani d . 1 . .
H H5 0.2975 0.0453 0.9346 0.106 Uiso calc R 1 . .
C C6 0.4669(5) 0.0142(4) 0.8503(5) 0.119(2) Uani d . 1 . .
H H6 0.4907 -0.0708 0.8709 0.143 Uiso calc R 1 . .
C C7 0.1856(3) 0.2888(2) 0.9045(2) 0.0386(6) Uani d . 1 . .
C C8 0.1136(2) 0.5052(3) 0.8493(2) 0.0399(6) Uani d . 1 . .
C C9 0.1633(3) 0.4612(3) 0.9459(2) 0.0407(6) Uani d . 1 . .
C C10 0.1674(3) 0.5279(3) 1.0002(2) 0.0539(8) Uani d . 1 . .
H H10 0.1393 0.6134 0.9766 0.065 Uiso calc R 1 . .
C C11 0.2148(3) 0.4633(4) 1.0911(2) 0.0603(9) Uani d . 1 . .
H H11 0.2205 0.5053 1.1291 0.072 Uiso calc R 1 . .
C C12 0.2535(3) 0.3369(4) 1.1254(2) 0.0591(9) Uani d . 1 . .
H H12 0.2828 0.2952 1.1876 0.071 Uiso calc R 1 . .
C C13 0.2502(3) 0.2704(3) 1.0709(2) 0.0510(7) Uani d . 1 . .
H H13 0.2779 0.1849 1.0945 0.061 Uiso calc R 1 . .
C C14 0.2041(3) 0.3352(3) 0.9794(2) 0.0390(6) Uani d . 1 . .
O O3 0.0019(2) 0.8023(2) 0.18177(15) 0.0557(6) Uani d . 1 . .
H H3B -0.0407 0.7752 0.2325 0.083 Uiso calc R 1 . .
O O4 0.1616(2) 0.64274(19) 0.46174(15) 0.0526(5) Uani d . 1 . .
N N2 0.1539(2) 0.6800(2) 0.29605(17) 0.0446(6) Uani d . 1 . .
H H2B 0.1755 0.6050 0.2980 0.053 Uiso calc R 1 . .
C C15 0.2730(5) 0.8050(4) -0.0626(3) 0.0816(12) Uani d . 1 . .
H H15 0.2486 0.8449 -0.1265 0.098 Uiso calc R 1 . .
C C16 0.1838(3) 0.8231(3) 0.0205(2) 0.0622(9) Uani d . 1 . .
H H16 0.0996 0.8748 0.0119 0.075 Uiso calc R 1 . .
C C17 0.2194(3) 0.7649(3) 0.1155(2) 0.0473(7) Uani d . 1 . .
C C18 0.3464(3) 0.6891(4) 0.1264(3) 0.0667(9) Uani d . 1 . .
H H18 0.3721 0.6499 0.1898 0.080 Uiso calc R 1 . .
C C19 0.4351(4) 0.6715(4) 0.0433(4) 0.0873(13) Uani d . 1 . .
H H19 0.5199 0.6215 0.0515 0.105 Uiso calc R 1 . .
C C20 0.3984(5) 0.7271(5) -0.0495(3) 0.0897(14) Uani d . 1 . .
H H20 0.4576 0.7130 -0.1046 0.108 Uiso calc R 1 . .
C C21 0.1212(3) 0.7829(3) 0.2061(2) 0.0416(6) Uani d . 1 . .
C C22 0.1074(3) 0.8883(3) 0.2399(2) 0.0423(6) Uani d . 1 . .
C C23 0.0788(3) 1.0112(3) 0.1874(3) 0.0568(8) Uani d . 1 . .
H H23 0.0696 1.0406 0.1198 0.068 Uiso calc R 1 . .
C C24 0.0643(3) 1.0898(3) 0.2394(3) 0.0678(10) Uani d . 1 . .
H H24 0.0430 1.1736 0.2062 0.081 Uiso calc R 1 . .
C C25 0.0807(4) 1.0460(3) 0.3391(3) 0.0719(11) Uani d . 1 . .
H H25 0.0724 1.1003 0.3715 0.086 Uiso calc R 1 . .
C C26 0.1091(3) 0.9229(3) 0.3913(2) 0.0554(8) Uani d . 1 . .
H H26 0.1199 0.8929 0.4586 0.066 Uiso calc R 1 . .
C C27 0.1211(3) 0.8455(2) 0.3396(2) 0.0419(6) Uani d . 1 . .
C C28 0.1476(3) 0.7119(3) 0.3762(2) 0.0402(6) Uani d . 1 . .
O O5 0.2249(2) 0.40894(18) 0.33786(14) 0.0473(5) Uani d . 1 . .
H H5B 0.1674 0.3854 0.3436 0.071 Uiso calc R 1 . .
O O6 0.1264(2) 0.3143(2) 0.66810(15) 0.0557(6) Uani d . 1 . .
N N3 0.2147(2) 0.3849(2) 0.50830(16) 0.0412(5) Uani d . 1 . .
H H3C 0.1908 0.4597 0.5079 0.049 Uiso calc R 1 . .
C C29 0.5960(3) 0.3590(4) 0.4472(3) 0.0738(11) Uani d . 1 . .
H H29 0.6342 0.3553 0.4973 0.089 Uiso calc R 1 . .
C C30 0.4778(3) 0.3506(3) 0.4691(3) 0.0600(9) Uani d . 1 . .
H H30 0.4373 0.3408 0.5342 0.072 Uiso calc R 1 . .
C C31 0.4188(3) 0.3566(3) 0.3968(2) 0.0419(6) Uani d . 1 . .
C C32 0.4800(3) 0.3715(3) 0.3006(2) 0.0602(9) Uani d . 1 . .
H H32 0.4411 0.3771 0.2501 0.072 Uiso calc R 1 . .
C C33 0.6010(4) 0.3783(4) 0.2792(3) 0.0781(12) Uani d . 1 . .
H H33 0.6431 0.3867 0.2145 0.094 Uiso calc R 1 . .
C C34 0.6572(4) 0.3728(4) 0.3520(3) 0.0773(11) Uani d . 1 . .
H H34 0.7371 0.3784 0.3372 0.093 Uiso calc R 1 . .
C C35 0.2898(3) 0.3428(2) 0.42214(19) 0.0391(6) Uani d . 1 . .
C C36 0.1860(3) 0.2991(3) 0.5875(2) 0.0432(7) Uani d . 1 . .
C C37 0.2412(3) 0.1844(3) 0.5597(2) 0.0424(6) Uani d . 1 . .
C C38 0.2368(3) 0.0686(3) 0.6142(3) 0.0623(9) Uani d . 1 . .
H H38 0.1958 0.0532 0.6791 0.075 Uiso calc R 1 . .
C C39 0.2958(4) -0.0228(3) 0.5678(3) 0.0717(10) Uani d . 1 . .
H H39 0.2949 -0.1014 0.6020 0.086 Uiso calc R 1 . .
C C40 0.3562(4) 0.0020(3) 0.4710(3) 0.0656(10) Uani d . 1 . .
H H40 0.3943 -0.0606 0.4411 0.079 Uiso calc R 1 . .
C C41 0.3615(3) 0.1166(3) 0.4173(3) 0.0541(8) Uani d . 1 . .
H H41 0.4035 0.1316 0.3527 0.065 Uiso calc R 1 . .
C C42 0.3023(3) 0.2079(2) 0.4630(2) 0.0410(6) Uani d . 1 . .
O O1W 0.0303(3) 0.3376(3) 0.3690(2) 0.0759(8) Uani d . 1 . .
H H1WA -0.008(5) 0.354(4) 0.315(4) 0.114 Uiso d . 1 . .
H H1WB -0.026(5) 0.345(4) 0.420(4) 0.114 Uiso d . 1 . .

loop_
_atom_site_aniso_label
_atom_site_aniso_U_11
_atom_site_aniso_U_22
_atom_site_aniso_U_33
_atom_site_aniso_U_12
_atom_site_aniso_U_13
_atom_site_aniso_U_23
O1 0.0551(13) 0.0628(13) 0.0497(12) -0.0363(11) -0.0012(10) -0.0211(10)
O2 0.0586(13) 0.0456(12) 0.0562(13) -0.0191(10) -0.0069(10) -0.0134(10)
N1 0.0532(14) 0.0459(14) 0.0395(13) -0.0187(11) -0.0084(11) -0.0179(11)
C1 0.065(3) 0.082(3) 0.106(3) -0.001(2) 0.003(2) -0.050(3)
C2 0.053(2) 0.099(3) 0.073(3) -0.027(2) 0.0112(18) -0.027(2)
C3 0.059(2) 0.060(2) 0.067(2) -0.0218(17) 0.0077(17) -0.0238(18)
C4 0.0428(16) 0.0470(17) 0.0462(16) -0.0164(13) -0.0070(13) -0.0194(13)
C5 0.064(2) 0.050(2) 0.126(4) -0.0151(18) 0.013(2) -0.024(2)
C6 0.082(3) 0.059(3) 0.181(6) -0.012(2) 0.023(3) -0.042(3)
C7 0.0422(15) 0.0399(15) 0.0364(14) -0.0182(12) -0.0042(12) -0.0113(12)
C8 0.0348(14) 0.0382(16) 0.0471(16) -0.0134(12) 0.0005(12) -0.0170(13)
C9 0.0355(14) 0.0526(17) 0.0434(15) -0.0222(13) 0.0031(12) -0.0230(13)
C10 0.0531(18) 0.064(2) 0.061(2) -0.0305(16) 0.0060(15) -0.0358(17)
C11 0.063(2) 0.089(3) 0.054(2) -0.038(2) 0.0010(16) -0.0424(19)
C12 0.0525(19) 0.092(3) 0.0448(18) -0.0316(18) -0.0058(14) -0.0272(18)
C13 0.0563(18) 0.0587(19) 0.0407(16) -0.0253(15) -0.0066(14) -0.0128(14)
C14 0.0380(14) 0.0475(16) 0.0380(15) -0.0189(12) -0.0006(11) -0.0189(13)
O3 0.0577(13) 0.0825(16) 0.0399(11) -0.0455(12) -0.0054(10) -0.0098(11)
O4 0.0713(14) 0.0485(12) 0.0430(12) -0.0271(11) -0.0111(10) -0.0107(10)
N2 0.0631(16) 0.0383(13) 0.0404(13) -0.0248(12) -0.0098(11) -0.0110(10)
C15 0.106(3) 0.115(3) 0.045(2) -0.065(3) 0.009(2) -0.029(2)
C16 0.063(2) 0.085(3) 0.0456(18) -0.0389(19) -0.0002(16) -0.0178(17)
C17 0.0559(18) 0.0552(18) 0.0485(17) -0.0347(15) 0.0027(14) -0.0239(15)
C18 0.061(2) 0.082(3) 0.061(2) -0.0303(19) 0.0005(17) -0.0250(19)
C19 0.064(2) 0.105(3) 0.090(3) -0.029(2) 0.014(2) -0.045(3)
C20 0.095(3) 0.123(4) 0.074(3) -0.061(3) 0.032(3) -0.059(3)
C21 0.0470(16) 0.0453(16) 0.0397(15) -0.0251(13) -0.0078(12) -0.0094(12)
C22 0.0405(15) 0.0444(16) 0.0471(16) -0.0227(13) 0.0009(12) -0.0151(13)
C23 0.060(2) 0.0446(18) 0.062(2) -0.0211(15) -0.0017(16) -0.0128(15)
C24 0.067(2) 0.0382(18) 0.087(3) -0.0183(16) 0.0015(19) -0.0162(18)
C25 0.097(3) 0.053(2) 0.079(3) -0.036(2) 0.011(2) -0.038(2)
C26 0.069(2) 0.0528(19) 0.0528(19) -0.0250(16) -0.0026(16) -0.0245(15)
C27 0.0459(16) 0.0388(15) 0.0446(16) -0.0195(13) 0.0010(12) -0.0162(13)
C28 0.0463(16) 0.0435(16) 0.0375(15) -0.0232(13) -0.0058(12) -0.0113(13)
O5 0.0585(13) 0.0504(12) 0.0399(11) -0.0260(10) -0.0110(9) -0.0107(9)
O6 0.0637(14) 0.0718(15) 0.0409(12) -0.0392(12) 0.0130(10) -0.0234(11)
N3 0.0503(14) 0.0398(13) 0.0381(12) -0.0220(11) 0.0020(10) -0.0156(10)
C29 0.057(2) 0.092(3) 0.089(3) -0.041(2) -0.014(2) -0.027(2)
C30 0.058(2) 0.083(2) 0.0530(19) -0.0395(18) -0.0024(15) -0.0216(18)
C31 0.0401(15) 0.0452(16) 0.0445(16) -0.0196(13) -0.0003(12) -0.0166(13)
C32 0.057(2) 0.074(2) 0.0505(19) -0.0325(18) 0.0054(15) -0.0175(17)
C33 0.062(2) 0.087(3) 0.074(3) -0.039(2) 0.022(2) -0.018(2)
C34 0.054(2) 0.077(3) 0.105(3) -0.039(2) 0.000(2) -0.020(2)
C35 0.0430(15) 0.0429(15) 0.0358(14) -0.0189(12) 0.0002(12) -0.0165(12)
C36 0.0468(16) 0.0550(18) 0.0392(16) -0.0299(14) -0.0009(13) -0.0161(14)
C37 0.0446(16) 0.0419(15) 0.0419(16) -0.0193(13) -0.0077(12) -0.0085(13)
C38 0.074(2) 0.052(2) 0.061(2) -0.0341(18) -0.0042(17) -0.0071(16)
C39 0.087(3) 0.0427(19) 0.089(3) -0.0301(19) -0.016(2) -0.0133(19)
C40 0.073(2) 0.0432(19) 0.087(3) -0.0134(17) -0.024(2) -0.0270(18)
C41 0.0511(18) 0.0538(19) 0.063(2) -0.0159(15) -0.0050(15) -0.0287(16)
C42 0.0461(16) 0.0389(15) 0.0450(16) -0.0199(13) -0.0083(13) -0.0133(13)
O1W 0.0722(18) 0.119(2) 0.0572(16) -0.0538(17) -0.0077(12) -0.0265(16)

loop_
_atom_type_symbol
_atom_type_description
_atom_type_scat_dispersion_real
_atom_type_scat_dispersion_imag
_atom_type_scat_source
C C 0.0033 0.0016 'International Tables Vol C Tables 4.2.6.8 and 6.1.1.4'
H H 0.0000 0.0000 'International Tables Vol C Tables 4.2.6.8 and 6.1.1.4'
N N 0.0061 0.0033 'International Tables Vol C Tables 4.2.6.8 and 6.1.1.4'
O O 0.0106 0.0060 'International Tables Vol C Tables 4.2.6.8 and 6.1.1.4'

loop_
_geom_angle_atom_site_label_1
_geom_angle_atom_site_label_2
_geom_angle_atom_site_label_3
_geom_angle_site_symmetry_1
_geom_angle_site_symmetry_3
_geom_angle
_geom_angle_publ_flag
C7 O1 H1A . . 109.5 ?
C8 N1 C7 . . 114.9(2) ?
C8 N1 H1B . . 122.6 ?
C7 N1 H1B . . 122.6 ?
C6 C1 C2 . . 118.5(4) ?
C6 C1 H1 . . 120.8 ?
C2 C1 H1 . . 120.8 ?
C1 C2 C3 . . 119.8(4) ?
C1 C2 H2 . . 120.1 ?
C3 C2 H2 . . 120.1 ?
C4 C3 C2 . . 121.6(3) ?
C4 C3 H3 . . 119.2 ?
C2 C3 H3 . . 119.2 ?
C5 C4 C3 . . 117.3(3) ?
C5 C4 C7 . . 121.7(3) ?
C3 C4 C7 . . 121.0(3) ?
C4 C5 C6 . . 120.4(4) ?
C4 C5 H5 . . 119.8 ?
C6 C5 H5 . . 119.8 ?
C1 C6 C5 . . 122.5(4) ?
C1 C6 H6 . . 118.8 ?
C5 C6 H6 . . 118.8 ?
O1 C7 N1 . . 113.3(2) ?
O1 C7 C14 . . 106.9(2) ?
N1 C7 C14 . . 101.0(2) ?
O1 C7 C4 . . 112.2(2) ?
N1 C7 C4 . . 110.9(2) ?
C14 C7 C4 . . 111.9(2) ?
O2 C8 N1 . . 126.5(3) ?
O2 C8 C9 . . 127.7(3) ?
N1 C8 C9 . . 105.8(2) ?
C14 C9 C10 . . 122.1(3) ?
C14 C9 C8 . . 108.5(2) ?
C10 C9 C8 . . 129.4(3) ?
C9 C10 C11 . . 117.6(3) ?
C9 C10 H10 . . 121.2 ?
C11 C10 H10 . . 121.2 ?
C12 C11 C10 . . 120.2(3) ?
C12 C11 H11 . . 119.9 ?
C10 C11 H11 . . 119.9 ?
C13 C12 C11 . . 122.1(3) ?
C13 C12 H12 . . 118.9 ?
C11 C12 H12 . . 118.9 ?
C12 C13 C14 . . 117.5(3) ?
C12 C13 H13 . . 121.2 ?
C14 C13 H13 . . 121.2 ?
C9 C14 C13 . . 120.5(3) ?
C9 C14 C7 . . 109.8(2) ?
C13 C14 C7 . . 129.8(3) ?
C21 O3 H3B . . 109.5 ?
C28 N2 C21 . . 114.4(2) ?
C28 N2 H2B . . 122.8 ?
C21 N2 H2B . . 122.8 ?
C20 C15 C16 . . 119.6(4) ?
C20 C15 H15 . . 120.2 ?
C16 C15 H15 . . 120.2 ?
C17 C16 C15 . . 120.6(4) ?
C17 C16 H16 . . 119.7 ?
C15 C16 H16 . . 119.7 ?
C16 C17 C18 . . 118.6(3) ?
C16 C17 C21 . . 120.4(3) ?
C18 C17 C21 . . 121.0(3) ?
C19 C18 C17 . . 120.7(4) ?
C19 C18 H18 . . 119.6 ?
C17 C18 H18 . . 119.6 ?
C20 C19 C18 . . 120.1(4) ?
C20 C19 H19 . . 119.9 ?
C18 C19 H19 . . 119.9 ?
C19 C20 C15 . . 120.4(4) ?
C19 C20 H20 . . 119.8 ?
C15 C20 H20 . . 119.8 ?
O3 C21 N2 . . 110.4(2) ?
O3 C21 C22 . . 109.9(2) ?
N2 C21 C22 . . 101.1(2) ?
O3 C21 C17 . . 107.3(2) ?
N2 C21 C17 . . 113.4(2) ?
C22 C21 C17 . . 114.7(2) ?
C27 C22 C23 . . 121.0(3) ?
C27 C22 C21 . . 109.3(2) ?
C23 C22 C21 . . 129.7(3) ?
C22 C23 C24 . . 117.4(3) ?
C22 C23 H23 . . 121.3 ?
C24 C23 H23 . . 121.3 ?
C25 C24 C23 . . 121.4(3) ?
C25 C24 H24 . . 119.3 ?
C23 C24 H24 . . 119.3 ?
C26 C25 C24 . . 120.9(3) ?
C26 C25 H25 . . 119.5 ?
C24 C25 H25 . . 119.5 ?
C25 C26 C27 . . 117.4(3) ?
C25 C26 H26 . . 121.3 ?
C27 C26 H26 . . 121.3 ?
C22 C27 C26 . . 121.8(3) ?
C22 C27 C28 . . 108.8(2) ?
C26 C27 C28 . . 129.3(3) ?
O4 C28 N2 . . 126.4(3) ?
O4 C28 C27 . . 127.7(3) ?
N2 C28 C27 . . 106.0(2) ?
C35 O5 H5B . . 109.5 ?
C36 N3 C35 . . 115.4(2) ?
C36 N3 H3C . . 122.3 ?
C35 N3 H3C . . 122.3 ?
C34 C29 C30 . . 120.1(4) ?
C34 C29 H29 . . 120.0 ?
C30 C29 H29 . . 120.0 ?
C31 C30 C29 . . 121.3(3) ?
C31 C30 H30 . . 119.4 ?
C29 C30 H30 . . 119.4 ?
C30 C31 C32 . . 118.7(3) ?
C30 C31 C35 . . 121.1(3) ?
C32 C31 C35 . . 120.2(3) ?
C31 C32 C33 . . 119.7(3) ?
C31 C32 H32 . . 120.1 ?
C33 C32 H32 . . 120.1 ?
C34 C33 C32 . . 120.5(4) ?
C34 C33 H33 . . 119.8 ?
C32 C33 H33 . . 119.8 ?
C33 C34 C29 . . 119.8(3) ?
C33 C34 H34 . . 120.1 ?
C29 C34 H34 . . 120.1 ?
O5 C35 N3 . . 111.1(2) ?
O5 C35 C31 . . 108.5(2) ?
N3 C35 C31 . . 111.6(2) ?
O5 C35 C42 . . 113.3(2) ?
N3 C35 C42 . . 99.9(2) ?
C31 C35 C42 . . 112.3(2) ?
O6 C36 N3 . . 125.8(3) ?
O6 C36 C37 . . 127.7(3) ?
N3 C36 C37 . . 106.5(2) ?
C42 C37 C38 . . 121.7(3) ?
C42 C37 C36 . . 108.4(2) ?
C38 C37 C36 . . 129.9(3) ?
C39 C38 C37 . . 117.4(3) ?
C39 C38 H38 . . 121.3 ?
C37 C38 H38 . . 121.3 ?
C38 C39 C40 . . 120.5(3) ?
C38 C39 H39 . . 119.8 ?
C40 C39 H39 . . 119.8 ?
C41 C40 C39 . . 122.1(3) ?
C41 C40 H40 . . 118.9 ?
C39 C40 H40 . . 118.9 ?
C42 C41 C40 . . 117.6(3) ?
C42 C41 H41 . . 121.2 ?
C40 C41 H41 . . 121.2 ?
C41 C42 C37 . . 120.8(3) ?
C41 C42 C35 . . 129.5(3) ?
C37 C42 C35 . . 109.7(2) ?
H1WA O1W H1WB . . 110(4) ?

loop_
_geom_bond_atom_site_label_1
_geom_bond_atom_site_label_2
_geom_bond_site_symmetry_2
_geom_bond_distance
_geom_bond_publ_flag
O1 C7 . 1.415(3) ?
O1 H1A . 0.82 ?
O2 C8 . 1.227(3) ?
N1 C8 . 1.348(3) ?
N1 C7 . 1.443(3) ?
N1 H1B . 0.86 ?
C1 C6 . 1.347(6) ?
C1 C2 . 1.364(6) ?
C1 H1 . 0.93 ?
C2 C3 . 1.382(5) ?
C2 H2 . 0.93 ?
C3 C4 . 1.381(4) ?
C3 H3 . 0.93 ?
C4 C5 . 1.368(5) ?
C4 C7 . 1.531(4) ?
C5 C6 . 1.368(6) ?
C5 H5 . 0.93 ?
C6 H6 . 0.93 ?
C7 C14 . 1.516(4) ?
C8 C9 . 1.481(4) ?
C9 C14 . 1.370(4) ?
C9 C10 . 1.377(4) ?
C10 C11 . 1.383(5) ?
C10 H10 . 0.93 ?
C11 C12 . 1.378(5) ?
C11 H11 . 0.93 ?
C12 C13 . 1.373(4) ?
C12 H12 . 0.93 ?
C13 C14 . 1.384(4) ?
C13 H13 . 0.93 ?
O3 C21 . 1.429(3) ?
O3 H3B . 0.82 ?
O4 C28 . 1.227(3) ?
N2 C28 . 1.347(3) ?
N2 C21 . 1.451(4) ?
N2 H2B . 0.86 ?
C15 C20 . 1.387(6) ?
C15 C16 . 1.395(5) ?
C15 H15 . 0.93 ?
C16 C17 . 1.380(4) ?
C16 H16 . 0.93 ?
C17 C18 . 1.392(5) ?
C17 C21 . 1.521(4) ?
C18 C19 . 1.390(5) ?
C18 H18 . 0.93 ?
C19 C20 . 1.357(6) ?
C19 H19 . 0.93 ?
C20 H20 . 0.93 ?
C21 C22 . 1.518(4) ?
C22 C27 . 1.374(4) ?
C22 C23 . 1.377(4) ?
C23 C24 . 1.393(5) ?
C23 H23 . 0.93 ?
C24 C25 . 1.379(5) ?
C24 H24 . 0.93 ?
C25 C26 . 1.379(5) ?
C25 H25 . 0.93 ?
C26 C27 . 1.386(4) ?
C26 H26 . 0.93 ?
C27 C28 . 1.479(4) ?
O5 C35 . 1.399(3) ?
O5 H5B . 0.82 ?
O6 C36 . 1.235(3) ?
N3 C36 . 1.335(3) ?
N3 C35 . 1.466(3) ?
N3 H3C . 0.86 ?
C29 C34 . 1.367(6) ?
C29 C30 . 1.376(5) ?
C29 H29 . 0.93 ?
C30 C31 . 1.369(4) ?
C30 H30 . 0.93 ?
C31 C32 . 1.379(4) ?
C31 C35 . 1.527(4) ?
C32 C33 . 1.401(5) ?
C32 H32 . 0.93 ?
C33 C34 . 1.356(6) ?
C33 H33 . 0.93 ?
C34 H34 . 0.93 ?
C35 C42 . 1.530(4) ?
C36 C37 . 1.476(4) ?
C37 C42 . 1.385(4) ?
C37 C38 . 1.391(4) ?
C38 C39 . 1.385(5) ?
C38 H38 . 0.93 ?
C39 C40 . 1.385(5) ?
C39 H39 . 0.93 ?
C40 C41 . 1.381(5) ?
C40 H40 . 0.93 ?
C41 C42 . 1.379(4) ?
C41 H41 . 0.93 ?
O1W H1WA . 0.92(5) ?
O1W H1WB . 0.86(5) ?

loop_
_geom_hbond_atom_site_label_D
_geom_hbond_atom_site_label_H
_geom_hbond_atom_site_label_A
_geom_hbond_site_symmetry_A
_geom_hbond_distance_DH
_geom_hbond_distance_HA
_geom_hbond_distance_DA
_geom_hbond_angle_DHA
_geom_hbond_publ_flag
O1W H1WA O2 2_566 0.92(6) 1.78(6) 2.697(4) 175(6) yes
O1W H1WB O4 2_566 0.86(6) 2.01(6) 2.871(4) 177(7) yes
O1 H1A O3 2_566 0.82 1.96 2.777(3) 179 yes
O3 H3B O6 2_566 0.82 1.83 2.634(3) 166 yes
O5 H5B O1W . 0.82 1.85 2.668(5) 174 yes
N1 H1B O6 . 0.86 2.21 2.981(3) 149 yes
N2 H2B O5 . 0.86 2.16 3.003(3) 167 yes
N3 H3C O4 . 0.86 2.04 2.873(3) 162 yes
C24 H24 O2 2_576 0.93 2.44 3.284(4) 151 yes
C34 H34 O2 2_666 0.93 2.58 3.387(6) 146 yes

loop_
_geom_torsion_atom_site_label_1
_geom_torsion_atom_site_label_2
_geom_torsion_atom_site_label_3
_geom_torsion_atom_site_label_4
_geom_torsion_site_symmetry_1
_geom_torsion_site_symmetry_2
_geom_torsion_site_symmetry_3
_geom_torsion_site_symmetry_4
_geom_torsion
_geom_torsion_publ_flag
C6 C1 C2 C3 . . . . 0.8(7) ?
C1 C2 C3 C4 . . . . 0.1(6) ?
C2 C3 C4 C5 . . . . -0.8(5) ?
C2 C3 C4 C7 . . . . 177.1(3) ?
C3 C4 C5 C6 . . . . 0.6(7) ?
C7 C4 C5 C6 . . . . -177.3(4) ?
C2 C1 C6 C5 . . . . -1.1(9) ?
C4 C5 C6 C1 . . . . 0.3(9) ?
C8 N1 C7 O1 . . . . 115.3(3) ?
C8 N1 C7 C14 . . . . 1.3(3) ?
C8 N1 C7 C4 . . . . -117.5(3) ?
C5 C4 C7 O1 . . . . -15.9(4) ?
C3 C4 C7 O1 . . . . 166.2(3) ?
C5 C4 C7 N1 . . . . -143.8(3) ?
C3 C4 C7 N1 . . . . 38.4(4) ?
C5 C4 C7 C14 . . . . 104.3(4) ?
C3 C4 C7 C14 . . . . -73.6(4) ?
C7 N1 C8 O2 . . . . 178.3(3) ?
C7 N1 C8 C9 . . . . -0.7(3) ?
O2 C8 C9 C14 . . . . -179.3(3) ?
N1 C8 C9 C14 . . . . -0.3(3) ?
O2 C8 C9 C10 . . . . 3.1(5) ?
N1 C8 C9 C10 . . . . -178.0(3) ?
C14 C9 C10 C11 . . . . 0.1(4) ?
C8 C9 C10 C11 . . . . 177.4(3) ?
C9 C10 C11 C12 . . . . -1.3(5) ?
C10 C11 C12 C13 . . . . 1.8(5) ?
C11 C12 C13 C14 . . . . -1.0(5) ?
C10 C9 C14 C13 . . . . 0.7(4) ?
C8 C9 C14 C13 . . . . -177.1(3) ?
C10 C9 C14 C7 . . . . 179.0(3) ?
C8 C9 C14 C7 . . . . 1.2(3) ?
C12 C13 C14 C9 . . . . -0.2(4) ?
C12 C13 C14 C7 . . . . -178.1(3) ?
O1 C7 C14 C9 . . . . -120.2(2) ?
N1 C7 C14 C9 . . . . -1.4(3) ?
C4 C7 C14 C9 . . . . 116.6(3) ?
O1 C7 C14 C13 . . . . 57.9(4) ?
N1 C7 C14 C13 . . . . 176.7(3) ?
C4 C7 C14 C13 . . . . -65.3(4) ?
C20 C15 C16 C17 . . . . 0.4(6) ?
C15 C16 C17 C18 . . . . 0.8(5) ?
C15 C16 C17 C21 . . . . -178.8(3) ?
C16 C17 C18 C19 . . . . -0.6(5) ?
C21 C17 C18 C19 . . . . 178.9(3) ?
C17 C18 C19 C20 . . . . -0.8(6) ?
C18 C19 C20 C15 . . . . 2.0(7) ?
C16 C15 C20 C19 . . . . -1.9(7) ?
C28 N2 C21 O3 . . . . -109.8(3) ?
C28 N2 C21 C22 . . . . 6.5(3) ?
C28 N2 C21 C17 . . . . 129.8(3) ?
C16 C17 C21 O3 . . . . 31.1(4) ?
C18 C17 C21 O3 . . . . -148.5(3) ?
C16 C17 C21 N2 . . . . 153.3(3) ?
C18 C17 C21 N2 . . . . -26.3(4) ?
C16 C17 C21 C22 . . . . -91.3(3) ?
C18 C17 C21 C22 . . . . 89.2(3) ?
O3 C21 C22 C27 . . . . 112.1(3) ?
N2 C21 C22 C27 . . . . -4.5(3) ?
C17 C21 C22 C27 . . . . -126.9(3) ?
O3 C21 C22 C23 . . . . -64.4(4) ?
N2 C21 C22 C23 . . . . 178.9(3) ?
C17 C21 C22 C23 . . . . 56.5(4) ?
C27 C22 C23 C24 . . . . -0.1(5) ?
C21 C22 C23 C24 . . . . 176.1(3) ?
C22 C23 C24 C25 . . . . 1.5(5) ?
C23 C24 C25 C26 . . . . -1.6(6) ?
C24 C25 C26 C27 . . . . 0.3(5) ?
C23 C22 C27 C26 . . . . -1.1(5) ?
C21 C22 C27 C26 . . . . -178.1(3) ?
C23 C22 C27 C28 . . . . 178.4(3) ?
C21 C22 C27 C28 . . . . 1.5(3) ?
C25 C26 C27 C22 . . . . 1.0(5) ?
C25 C26 C27 C28 . . . . -178.4(3) ?
C21 N2 C28 O4 . . . . 174.3(3) ?
C21 N2 C28 C27 . . . . -5.9(3) ?
C22 C27 C28 O4 . . . . -177.6(3) ?
C26 C27 C28 O4 . . . . 1.9(5) ?
C22 C27 C28 N2 . . . . 2.5(3) ?
C26 C27 C28 N2 . . . . -178.0(3) ?
C34 C29 C30 C31 . . . . -0.4(6) ?
C29 C30 C31 C32 . . . . -0.2(5) ?
C29 C30 C31 C35 . . . . 177.9(3) ?
C30 C31 C32 C33 . . . . 1.0(5) ?
C35 C31 C32 C33 . . . . -177.0(3) ?
C31 C32 C33 C34 . . . . -1.4(6) ?
C32 C33 C34 C29 . . . . 0.8(6) ?
C30 C29 C34 C33 . . . . 0.1(6) ?
C36 N3 C35 O5 . . . . 120.6(3) ?
C36 N3 C35 C31 . . . . -118.1(3) ?
C36 N3 C35 C42 . . . . 0.8(3) ?
C30 C31 C35 O5 . . . . 151.3(3) ?
C32 C31 C35 O5 . . . . -30.6(4) ?
C30 C31 C35 N3 . . . . 28.6(4) ?
C32 C31 C35 N3 . . . . -153.3(3) ?
C30 C31 C35 C42 . . . . -82.6(3) ?
C32 C31 C35 C42 . . . . 95.4(3) ?
C35 N3 C36 O6 . . . . 178.2(3) ?
C35 N3 C36 C37 . . . . -0.8(3) ?
O6 C36 C37 C42 . . . . -178.6(3) ?
N3 C36 C37 C42 . . . . 0.4(3) ?
O6 C36 C37 C38 . . . . 2.3(5) ?
N3 C36 C37 C38 . . . . -178.7(3) ?
C42 C37 C38 C39 . . . . -0.2(5) ?
C36 C37 C38 C39 . . . . 178.7(3) ?
C37 C38 C39 C40 . . . . -0.1(5) ?
C38 C39 C40 C41 . . . . 0.7(6) ?
C39 C40 C41 C42 . . . . -1.0(5) ?
C40 C41 C42 C37 . . . . 0.7(4) ?
C40 C41 C42 C35 . . . . -178.5(3) ?
C38 C37 C42 C41 . . . . -0.1(4) ?
C36 C37 C42 C41 . . . . -179.2(3) ?
C38 C37 C42 C35 . . . . 179.2(3) ?
C36 C37 C42 C35 . . . . 0.1(3) ?
O5 C35 C42 C41 . . . . 60.6(4) ?
N3 C35 C42 C41 . . . . 178.8(3) ?
C31 C35 C42 C41 . . . . -62.8(4) ?
O5 C35 C42 C37 . . . . -118.7(3) ?
N3 C35 C42 C37 . . . . -0.5(3) ?
C31 C35 C42 C37 . . . . 117.9(3) ?
